data_1508476
loop_
_publ_author_name
'Froschauer, Carmen'
'Kahlenberg, Volker'
'Laus, Gerhard'
'Schottenberger, Herwig'

_publ_section_title
;
 Halogen Interactions in 2,4,5-Tribromoimidazolium Salts
;
_journal_issue 3
_journal_name_full Crystals
_journal_page_first 1017
_journal_page_last 1033
_journal_paper_doi 10.3390/cryst2031017
_journal_volume 2
_journal_year 2012
_chemical_formula_moiety 'C7 H6 Br3 N2, C2 F6 N O4 S2'
_chemical_formula_sum 'C9 H6 Br3 F6 N3 O4 S2'
_chemical_formula_weight 638.02
_chemical_name_systematic
;
 ?
;
_space_group_IT_number 2
_symmetry_cell_setting triclinic
_symmetry_space_group_name_Hall '-P 1'
_symmetry_space_group_name_H-M 'P -1'
_atom_sites_solution_hydrogens geom
_atom_sites_solution_primary direct
_atom_sites_solution_secondary difmap
_audit_author_name 'V. Kahlenberg'
_audit_conform_dict_location ftp://ftp.iucr.org/pub/cif_core.dic
_audit_conform_dict_name cif_core.dic
_audit_conform_dict_version 2.4
_audit_contact_author_address
;
  Institut f\"ur Mineralogie und Petrographie
  Leopold-Franzens-Universit\"at Innsbruck
  Innrain 52
  A-6020 Innsbruck
  Austria
;
_audit_contact_author_email Volker.Kahlenberg@uibk.ac.at
_audit_contact_author_fax '+43 512 507 2926'
_audit_contact_author_phone '+43 512 507 5503'
_audit_creation_date 2010-12-01T16:04:28-00:00
_audit_creation_method 'WinGX routine CIF_UPDATE'
_cell_angle_alpha 75.020(4)
_cell_angle_beta 87.083(4)
_cell_angle_gamma 66.580(5)
_cell_formula_units_Z 2
_cell_length_a 7.5438(4)
_cell_length_b 8.6311(5)
_cell_length_c 15.9716(7)
_cell_measurement_reflns_used 2925
_cell_measurement_temperature 173(2)
_cell_measurement_theta_max 28.4228
_cell_measurement_theta_min 3.0807
_cell_volume 920.25(9)
_computing_cell_refinement
;
        CrysAlisPro, Oxford Diffraction Ltd.,
        Version 1.171.33.66 (release 28-04-2010 CrysAlis171 .NET)
        (compiled Apr 28 2010,14:27:37)
;
_computing_data_collection
;
        CrysAlisPro, Oxford Diffraction Ltd.,
        Version 1.171.33.66 (release 28-04-2010 CrysAlis171 .NET)
        (compiled Apr 28 2010,14:27:37)
;
_computing_data_reduction
;
        CrysAlisPro, Oxford Diffraction Ltd.,
        Version 1.171.33.66 (release 28-04-2010 CrysAlis171 .NET)
        (compiled Apr 28 2010,14:27:37)
;
_computing_structure_refinement 'SHELXL-97 (Sheldrick, 2008)'
_computing_structure_solution 'SIR2002 (Burla et al., 2003)'
_diffrn_ambient_temperature 173(2)
_diffrn_detector_area_resol_mean 10.3575
_diffrn_measured_fraction_theta_full 0.988
_diffrn_measured_fraction_theta_max 0.988
_diffrn_measurement_device_type 'Xcalibur, Ruby, Gemini ultra'
_diffrn_measurement_method '\w scans'
_diffrn_orient_matrix_UB_11 -0.0476962
_diffrn_orient_matrix_UB_12 -0.0410336
_diffrn_orient_matrix_UB_13 -0.0180862
_diffrn_orient_matrix_UB_21 -0.0902856
_diffrn_orient_matrix_UB_22 0.0566365
_diffrn_orient_matrix_UB_23 0.0112144
_diffrn_orient_matrix_UB_31 -0.0104401
_diffrn_orient_matrix_UB_32 0.0609143
_diffrn_orient_matrix_UB_33 -0.0408391
_diffrn_radiation_monochromator graphite
_diffrn_radiation_type MoK\a
_diffrn_radiation_wavelength 0.71073
_diffrn_reflns_av_R_equivalents 0.0395
_diffrn_reflns_av_unetI/netI 0.0719
_diffrn_reflns_limit_h_max 6
_diffrn_reflns_limit_h_min -9
_diffrn_reflns_limit_k_max 9
_diffrn_reflns_limit_k_min -10
_diffrn_reflns_limit_l_max 19
_diffrn_reflns_limit_l_min -19
_diffrn_reflns_number 5550
_diffrn_reflns_theta_full 25.35
_diffrn_reflns_theta_max 25.35
_diffrn_reflns_theta_min 3.09
_exptl_absorpt_coefficient_mu 6.883
_exptl_absorpt_correction_T_max 0.809
_exptl_absorpt_correction_T_min 0.248
_exptl_absorpt_correction_type gaussian
_exptl_absorpt_process_details
;
        CrysAlisPro, Oxford Diffraction Ltd.,
        Version 1.171.33.66 (release 28-04-2010 CrysAlis171 .NET)
        (compiled Apr 28 2010,14:27:37)
Numerical absorption correction based on gaussian integration over
                        a multifaceted crystal model
;
_exptl_crystal_colour colourless
_exptl_crystal_density_diffrn 2.303
_exptl_crystal_density_method 'not measured'
_exptl_crystal_description 'platy fragment'
_exptl_crystal_F_000 608
_exptl_crystal_size_max 0.24
_exptl_crystal_size_mid 0.24
_exptl_crystal_size_min 0.02
_refine_diff_density_max 1.012
_refine_diff_density_min -0.879
_refine_diff_density_rms 0.129
_refine_ls_extinction_method none
_refine_ls_goodness_of_fit_ref 0.937
_refine_ls_hydrogen_treatment mixed
_refine_ls_matrix_type full
_refine_ls_number_parameters 243
_refine_ls_number_reflns 3329
_refine_ls_number_restraints 1
_refine_ls_restrained_S_all 0.937
_refine_ls_R_factor_all 0.0605
_refine_ls_R_factor_gt 0.0392
_refine_ls_shift/su_max 0.001
_refine_ls_shift/su_mean 0
_refine_ls_structure_factor_coef Fsqd
_refine_ls_weighting_details 'calc w=1/[\s^2^(Fo^2^)+(0.0509P)^2^+0.0000P] where P=(Fo^2^+2Fc^2^)/3'
_refine_ls_weighting_scheme calc
_refine_ls_wR_factor_gt 0.0912
_refine_ls_wR_factor_ref 0.095
_reflns_number_gt 2302
_reflns_number_total 3329
_reflns_threshold_expression >2\s(I)
_cod_data_source_file C9H6Br3F6N3O4S2_P-1_CCDC881956_crystals-02-01017-s001_DC211.cif
_cod_data_source_block cf257_1_chateigner_1508476
_cod_original_cell_volume 920.25(8)
_cod_database_code 1508476
_audit_contact_author 'V. Kahlenberg'

loop_
_symmetry_equiv_pos_as_xyz
'x, y, z'
'-x, -y, -z'

loop_
_atom_site_label
_atom_site_type_symbol
_atom_site_fract_x
_atom_site_fract_y
_atom_site_fract_z
_atom_site_U_iso_or_equiv
_atom_site_adp_type
_atom_site_occupancy
_atom_site_symmetry_multiplicity
_atom_site_calc_flag
_atom_site_refinement_flags
Br2 Br 0.30968(10) 0.88336(8) 0.53852(4) 0.03726(19) Uani 1 1 d .
Br3 Br -0.06527(9) 1.06172(7) 0.68491(4) 0.03350(18) Uani 1 1 d .
Br1 Br 0.67179(10) 0.77567(8) 0.86090(4) 0.0410(2) Uani 1 1 d .
S2 S 0.42117(19) 0.32646(15) 0.66579(8) 0.0177(3) Uani 1 1 d .
S1 S 0.2694(2) 0.41809(17) 0.81608(8) 0.0256(3) Uani 1 1 d .
F6 F 0.0961(5) 0.5887(4) 0.6005(2) 0.0387(9) Uani 1 1 d .
F4 F 0.2858(5) 0.4829(4) 0.50697(18) 0.0371(9) Uani 1 1 d .
O4 O 0.5193(5) 0.4404(4) 0.6567(2) 0.0248(9) Uani 1 1 d .
N2 N 0.5124(6) 0.8083(5) 0.6985(3) 0.0185(10) Uani 1 1 d .
O3 O 0.5210(5) 0.1612(4) 0.6457(2) 0.0236(9) Uani 1 1 d .
F5 F 0.1230(5) 0.3448(4) 0.5811(2) 0.0476(10) Uani 1 1 d .
O1 O 0.1306(7) 0.3838(5) 0.8727(3) 0.0423(11) Uani 1 1 d .
F3 F 0.4674(7) 0.4227(5) 0.9424(2) 0.0607(13) Uani 1 1 d .
N1 N 0.2908(7) 0.9241(5) 0.7834(2) 0.0199(10) Uani 1 1 d .
N3 N 0.3191(7) 0.2943(5) 0.7535(2) 0.0197(10) Uani 1 1 d .
O2 O 0.2393(6) 0.5954(4) 0.7768(2) 0.0351(11) Uani 1 1 d .
C7 C 0.7153(6) 0.7128(5) 0.6649(3) 0.0086(10) Uani 1 1 d .
H7A H 0.7354 0.7899 0.6118 0.013 Uiso 1 1 calc R
H7B H 0.721 0.6056 0.6525 0.013 Uiso 1 1 calc R
H7C H 0.8165 0.6832 0.7095 0.013 Uiso 1 1 calc R
F2 F 0.5288(7) 0.1647(4) 0.9301(2) 0.0602(12) Uani 1 1 d .
F1 F 0.6411(6) 0.3315(6) 0.8420(3) 0.0654(12) Uani 1 1 d .
C2 C 0.3341(8) 0.8838(6) 0.6534(3) 0.0174(11) Uani 1 1 d .
C5 C 0.1275(8) 0.8636(7) 0.9163(3) 0.0260(13) Uani 1 1 d .
C3 C 0.1984(8) 0.9535(6) 0.7045(3) 0.0216(12) Uani 1 1 d .
C4 C 0.1987(9) 0.9840(7) 0.8599(3) 0.0281(13) Uani 1 1 d .
H$A H 0.2942 0.9997 0.8936 0.034 Uiso 1 1 calc R
H4B H 0.0897 1.0992 0.8397 0.034 Uiso 1 1 calc R
C1 C 0.4809(8) 0.8344(6) 0.7781(3) 0.0205(12) Uani 1 1 d .
C9 C 0.2207(8) 0.4401(7) 0.5840(3) 0.0244(13) Uani 1 1 d .
C8 C 0.4895(11) 0.3294(8) 0.8866(4) 0.0391(17) Uani 1 1 d .
C6 C 0.0685(10) 0.7711(8) 0.9662(4) 0.0353(15) Uani 1 1 d D
H6 H 0.041(9) 0.705(7) 1.014(2) 0.042 Uiso 1 1 d D

loop_
_atom_site_aniso_label
_atom_site_aniso_U_11
_atom_site_aniso_U_22
_atom_site_aniso_U_33
_atom_site_aniso_U_23
_atom_site_aniso_U_13
_atom_site_aniso_U_12
Br2 0.0544(5) 0.0399(4) 0.0231(3) -0.0084(2) 0.0023(3) -0.0244(3)
Br3 0.0174(3) 0.0360(3) 0.0411(3) -0.0046(3) 0.0030(3) -0.0080(3)
Br1 0.0358(4) 0.0469(4) 0.0374(4) -0.0073(3) -0.0123(3) -0.0142(3)
S2 0.0178(8) 0.0201(7) 0.0160(6) -0.0049(5) 0.0034(6) -0.0086(6)
S1 0.0400(10) 0.0227(7) 0.0197(7) -0.0084(5) 0.0131(6) -0.0178(7)
F6 0.025(2) 0.0342(18) 0.0384(19) -0.0061(15) 0.0011(16) 0.0052(15)
F4 0.036(2) 0.049(2) 0.0164(16) -0.0015(14) 0.0019(14) -0.0110(17)
O4 0.028(2) 0.035(2) 0.0186(18) -0.0070(16) 0.0068(16) -0.0206(18)
N2 0.020(3) 0.018(2) 0.023(2) -0.0082(18) 0.007(2) -0.0115(19)
O3 0.025(2) 0.0217(19) 0.0229(18) -0.0079(15) 0.0030(16) -0.0069(16)
F5 0.045(3) 0.051(2) 0.052(2) 0.0045(17) -0.0214(19) -0.0327(19)
O1 0.059(3) 0.045(2) 0.034(2) -0.0182(19) 0.029(2) -0.030(2)
F3 0.106(4) 0.055(2) 0.035(2) -0.0272(18) -0.005(2) -0.036(2)
N1 0.026(3) 0.019(2) 0.018(2) -0.0060(18) 0.008(2) -0.012(2)
N3 0.029(3) 0.018(2) 0.016(2) -0.0063(17) 0.0065(19) -0.013(2)
O2 0.057(3) 0.021(2) 0.027(2) -0.0100(16) 0.015(2) -0.0150(19)
F2 0.094(4) 0.038(2) 0.041(2) -0.0049(17) -0.024(2) -0.019(2)
F1 0.050(3) 0.110(3) 0.044(2) -0.021(2) -0.005(2) -0.039(3)
C2 0.021(3) 0.019(3) 0.020(3) -0.008(2) 0.004(2) -0.014(2)
C5 0.030(4) 0.029(3) 0.022(3) -0.012(2) 0.006(3) -0.012(3)
C3 0.023(3) 0.019(3) 0.023(3) 0.000(2) -0.005(3) -0.011(2)
C4 0.034(4) 0.024(3) 0.030(3) -0.013(2) 0.013(3) -0.012(3)
C1 0.023(3) 0.015(3) 0.024(3) -0.003(2) -0.001(2) -0.009(2)
C9 0.022(3) 0.025(3) 0.022(3) -0.002(2) 0.000(2) -0.008(3)
C8 0.059(5) 0.046(4) 0.022(3) -0.014(3) 0.007(3) -0.027(4)
C6 0.045(4) 0.043(4) 0.024(3) -0.009(3) 0.009(3) -0.024(3)
C7 0.0103(18) 0.0055(15) 0.0091(16) -0.0036(13) 0.0045(14) -0.0057(13)

loop_
_atom_type_symbol
_atom_type_description
_atom_type_scat_dispersion_real
_atom_type_scat_dispersion_imag
_atom_type_scat_source
C C 0.0033 0.0016 'International Tables Vol C Tables 4.2.6.8 and 6.1.1.4'
H H 0 0 'International Tables Vol C Tables 4.2.6.8 and 6.1.1.4'
N N 0.0061 0.0033 'International Tables Vol C Tables 4.2.6.8 and 6.1.1.4'
O O 0.0106 0.006 'International Tables Vol C Tables 4.2.6.8 and 6.1.1.4'
F F 0.0171 0.0103 'International Tables Vol C Tables 4.2.6.8 and 6.1.1.4'
S S 0.1246 0.1234 'International Tables Vol C Tables 4.2.6.8 and 6.1.1.4'
Br Br -0.2901 2.4595 'International Tables Vol C Tables 4.2.6.8 and 6.1.1.4'

loop_
_exptl_crystal_face_index_h
_exptl_crystal_face_index_k
_exptl_crystal_face_index_l
_exptl_crystal_face_perp_dist
0 -1 21 0.1479
0 1 -21 0.0759
4 12 11 0.1328
-4 -12 -11 0.0718
8 -1 7 0.0147
-8 1 -7 0.0147

loop_
_geom_angle_atom_site_label_1
_geom_angle_atom_site_label_2
_geom_angle_atom_site_label_3
_geom_angle
O4 S2 O3 118.3(2)
O4 S2 N3 116.5(2)
O3 S2 N3 108.2(2)
O4 S2 C9 105.1(2)
O3 S2 C9 103.1(2)
N3 S2 C9 103.6(3)
O1 S1 O2 118.5(3)
O1 S1 N3 107.8(2)
O2 S1 N3 116.2(2)
O1 S1 C8 103.8(3)
O2 S1 C8 105.0(3)
N3 S1 C8 103.7(3)
C1 N2 C2 106.8(4)
C1 N2 C7 125.3(4)
C2 N2 C7 127.9(4)
C1 N1 C3 107.9(4)
C1 N1 C4 125.5(4)
C3 N1 C4 126.6(5)
S1 N3 S2 123.1(3)
N2 C7 H7A 109.5
N2 C7 H7B 109.5
H7A C7 H7B 109.5
N2 C7 H7C 109.5
H7A C7 H7C 109.5
H7B C7 H7C 109.5
C3 C2 N2 109.2(4)
C3 C2 Br2 129.2(4)
N2 C2 Br2 121.6(4)
C6 C5 C4 175.6(6)
C2 C3 N1 107.0(5)
C2 C3 Br3 130.2(4)
N1 C3 Br3 122.7(4)
C5 C4 N1 113.0(4)
C5 C4 H$A 109
N1 C4 H$A 109
C5 C4 H4B 109
N1 C4 H4B 109
H$A C4 H4B 107.8
N2 C1 N1 109.0(4)
N2 C1 Br1 124.5(4)
N1 C1 Br1 126.2(4)
F5 C9 F4 109.4(4)
F5 C9 F6 107.2(5)
F4 C9 F6 107.1(4)
F5 C9 S2 111.9(3)
F4 C9 S2 110.0(4)
F6 C9 S2 111.1(4)
F3 C8 F1 107.9(6)
F3 C8 F2 108.8(5)
F1 C8 F2 107.6(6)
F3 C8 S1 109.9(5)
F1 C8 S1 111.8(4)
F2 C8 S1 110.7(5)
C5 C6 H6 166(4)

loop_
_geom_bond_atom_site_label_1
_geom_bond_atom_site_label_2
_geom_bond_distance
Br2 C2 1.854(5)
Br3 C3 1.834(6)
Br1 C1 1.829(5)
S2 O4 1.425(4)
S2 O3 1.436(4)
S2 N3 1.578(4)
S2 C9 1.820(5)
S1 O1 1.419(4)
S1 O2 1.424(4)
S1 N3 1.574(4)
S1 C8 1.829(7)
F6 C9 1.338(6)
F4 C9 1.319(6)
N2 C1 1.342(6)
N2 C2 1.383(6)
N2 C7 1.566(6)
F5 C9 1.315(6)
F3 C8 1.311(7)
N1 C1 1.342(7)
N1 C3 1.387(6)
N1 C4 1.483(7)
C7 H7A 0.98
C7 H7B 0.98
C7 H7C 0.98
F2 C8 1.329(7)
F1 C8 1.320(8)
C2 C3 1.325(8)
C5 C6 1.179(8)
C5 C4 1.446(8)
C4 H$A 0.99
C4 H4B 0.99
C6 H6 0.89(2)

loop_
_geom_torsion_atom_site_label_1
_geom_torsion_atom_site_label_2
_geom_torsion_atom_site_label_3
_geom_torsion_atom_site_label_4
_geom_torsion
O1 S1 N3 S2 162.7(3)
O2 S1 N3 S2 26.9(4)
C8 S1 N3 S2 -87.7(4)
O4 S2 N3 S1 18.2(4)
O3 S2 N3 S1 154.3(3)
C9 S2 N3 S1 -96.6(3)
C1 N2 C2 C3 -0.1(5)
C7 N2 C2 C3 -179.0(4)
C1 N2 C2 Br2 178.5(3)
C7 N2 C2 Br2 -0.4(6)
N2 C2 C3 N1 0.6(5)
Br2 C2 C3 N1 -177.8(3)
N2 C2 C3 Br3 -176.6(4)
Br2 C2 C3 Br3 4.9(8)
C1 N1 C3 C2 -1.0(5)
C4 N1 C3 C2 177.7(4)
C1 N1 C3 Br3 176.5(4)
C4 N1 C3 Br3 -4.8(7)
C1 N1 C4 C5 -94.6(6)
C3 N1 C4 C5 87.0(6)
C2 N2 C1 N1 -0.5(5)
C7 N2 C1 N1 178.4(4)
C2 N2 C1 Br1 -174.7(3)
C7 N2 C1 Br1 4.3(6)
C3 N1 C1 N2 0.9(5)
C4 N1 C1 N2 -177.7(4)
C3 N1 C1 Br1 175.0(3)
C4 N1 C1 Br1 -3.7(7)
O4 S2 C9 F5 176.1(4)
O3 S2 C9 F5 51.6(4)
N3 S2 C9 F5 -61.2(4)
O4 S2 C9 F4 54.3(4)
O3 S2 C9 F4 -70.2(4)
N3 S2 C9 F4 177.0(3)
O4 S2 C9 F6 -64.1(4)
O3 S2 C9 F6 171.4(4)
N3 S2 C9 F6 58.7(4)
O1 S1 C8 F3 -67.8(5)
O2 S1 C8 F3 57.3(5)
N3 S1 C8 F3 179.6(4)
O1 S1 C8 F1 172.4(4)
O2 S1 C8 F1 -62.6(5)
N3 S1 C8 F1 59.8(5)
O1 S1 C8 F2 52.4(5)
O2 S1 C8 F2 177.5(4)
N3 S1 C8 F2 -60.2(5)
